data_8104607
loop_
_publ_author_name
'Xu, Xin-Ke'
'Li, Can-Jie'
'Tan, Jin-Lin'
'Zhao, Hai-Yue'
'Lin, Qiang'
'Li, Yao-Lan'
'Zhang, Yu-Bo'
'Wang, Guo-Cai'

_publ_section_title
;
 The crystal structure of
 (2a&#x2032;S,2a1&#x2032;S,3R,5a&#x2032;S,7&#x2032;R)-5-(furan-3-yl)-2a&#x2032;,2a1&#x2032;-dihydroxy-7&#x2032;-methyldecahydro-2H-spiro[furan-3,6&#x2032;-naphtho[1,8-bc]furan]-2,2&#x2032;(2a&#x2032;H)-dione,
 C19H22O7
;
_journal_issue 6
_journal_name_full 'Zeitschrift f\"ur Kristallographie - New Crystal Structures'
_journal_page_first 1359
_journal_page_last 1361
_journal_paper_doi 10.1515/ncrs-2021-0342
_journal_volume 236
_journal_year 2021
_chemical_absolute_configuration ad
_chemical_formula_moiety 'C19 H22 O7'
_chemical_formula_sum 'C19 H22 O7'
_chemical_formula_weight 362.36
_space_group_crystal_system monoclinic
_space_group_IT_number 4
_space_group_name_Hall 'P 2yb'
_space_group_name_H-M_alt 'P 1 21 1'
_atom_sites_solution_hydrogens geom
_atom_sites_solution_primary dual
_cell_angle_alpha 90
_cell_angle_beta 91.021(2)
_cell_angle_gamma 90
_cell_formula_units_Z 2
_cell_length_a 6.41540(10)
_cell_length_b 7.8782(2)
_cell_length_c 17.1555(4)
_cell_measurement_reflns_used 5235
_cell_measurement_temperature 149.99(10)
_cell_measurement_theta_max 73.7090
_cell_measurement_theta_min 5.1560
_cell_volume 866.93(3)
_computing_cell_refinement 'CrysAlisPro 1.171.38.43f (Rigaku OD, 2015)'
_computing_data_collection 'CrysAlisPro 1.171.38.43f (Rigaku OD, 2015)'
_computing_data_reduction 'CrysAlisPro 1.171.38.43f (Rigaku OD, 2015)'
_computing_molecular_graphics 'Olex2 (Dolomanov et al., 2009)'
_computing_publication_material 'Olex2 (Dolomanov et al., 2009)'
_computing_structure_refinement 'ShelXL (Sheldrick, 2015)'
_computing_structure_solution 'ShelXT (Sheldrick, 2015)'
_diffrn_ambient_environment N~2~
_diffrn_ambient_temperature 149.99(10)
_diffrn_detector 'CCD plate'
_diffrn_detector_area_resol_mean 5.2684
_diffrn_detector_type AtlasS2
_diffrn_measured_fraction_theta_full 0.999
_diffrn_measured_fraction_theta_max 0.986
_diffrn_measurement_details
;
List of Runs (angles in degrees, time in seconds):

  # Type    Start    End  Width  t~exp~   \w     \q     \k     \f   Frames
--------------------------------------------------------------------------
  1  \w    -48.00 -18.00   1.00    1.00    --  -40.73 -57.00  90.00   30
  2  \w    -67.00  -8.00   1.00    1.00    --  -40.73 -77.00-180.00   59
  3  \w   -112.00 -81.00   1.00    1.00    --  -40.73 -57.00  90.00   31
  4  \w    -59.00 -17.00   1.00    1.00    --  -40.73 -38.00-150.00   42
  5  \w    -81.00  39.00   1.00    1.00    --  -40.73  19.00  30.00  120
  6  \w   -113.00 -80.00   1.00    1.00    --  -40.73 -38.00-150.00   33
  7  \w     53.00  80.00   1.00    1.00    --   40.73-125.00 -30.00   27
  8  \w     23.00  93.00   1.00    1.00    --   40.73-125.00  90.00   70
  9  \w     23.00  50.00   1.00    1.00    --   40.73  38.00 -90.00   27
 10  \w     79.00 108.00   1.00    1.00    --  107.58  61.00-150.00   29
 11  \w     27.00  92.00   1.00    1.00    --  107.58 -95.00-150.00   65
 12  \w     78.00 104.00   1.00    1.00    --  107.58  77.00-150.00   26
 13  \w     78.00 106.00   1.00    1.00    --  107.58  61.00 -90.00   28
 14  \w     76.00 101.00   1.00    1.00    --  107.58  77.00 150.00   25
 15  \w    104.00 178.00   1.00    1.00    --  107.58  77.00 -90.00   74
 16  \w    114.00 177.00   1.00    1.00    --  107.58  77.00-180.00   63
 17  \w     76.00 101.00   1.00    1.00    --  107.58  77.00 120.00   25
 18  \w     76.00 101.00   1.00    1.00    --  107.58  77.00-180.00   25
 19  \w    142.00 169.00   1.00    1.00    --  107.58  30.00-180.00   27
 20  \w    119.00 177.00   1.00    1.00    --  107.58  77.00 120.00   58
 21  \w     43.00 100.00   1.00    1.00    --  107.58 -95.00 -90.00   57
 22  \w    117.00 151.00   1.00    1.00    --  107.58  61.00-180.00   34
 23  \w     79.00 116.00   1.00    1.00    --  107.58  61.00-180.00   37
 24  \w     76.00 101.00   1.00    1.00    --  107.58  77.00-120.00   25
 25  \w     79.00 106.00   1.00    1.00    --  107.58  61.00 150.00   27
 26  \w     79.00 104.00   1.00    1.00    --  107.58  61.00 120.00   25
 27  \w    153.00 178.00   1.00    1.00    --  107.58  77.00 150.00   25
 28  \w     83.00 108.00   1.00    1.00    --  107.58  45.00-180.00   25
 29  \w     80.00 170.00   1.00    1.00    --  107.58  61.00-120.00   90
;
_diffrn_measurement_device 'four-circle diffractometer'
_diffrn_measurement_device_type 'SuperNova, Dual, Cu at zero, AtlasS2'
_diffrn_measurement_method '\w scans'
_diffrn_orient_matrix_type 'CrysAlisPro convention (1999,Acta A55,543-557)'
_diffrn_orient_matrix_UB_11 -0.1123574000
_diffrn_orient_matrix_UB_12 0.0380507000
_diffrn_orient_matrix_UB_13 0.0766519000
_diffrn_orient_matrix_UB_21 -0.2090199000
_diffrn_orient_matrix_UB_22 0.0138270000
_diffrn_orient_matrix_UB_23 -0.0452149000
_diffrn_orient_matrix_UB_31 -0.0371484000
_diffrn_orient_matrix_UB_32 -0.1913334000
_diffrn_orient_matrix_UB_33 0.0119766000
_diffrn_radiation_monochromator mirror
_diffrn_radiation_probe x-ray
_diffrn_radiation_type CuK\a
_diffrn_radiation_wavelength 1.54184
_diffrn_reflns_av_R_equivalents 0.0235
_diffrn_reflns_av_unetI/netI 0.0263
_diffrn_reflns_Laue_measured_fraction_full 0.999
_diffrn_reflns_Laue_measured_fraction_max 0.986
_diffrn_reflns_limit_h_max 7
_diffrn_reflns_limit_h_min -7
_diffrn_reflns_limit_k_max 8
_diffrn_reflns_limit_k_min -9
_diffrn_reflns_limit_l_max 21
_diffrn_reflns_limit_l_min -19
_diffrn_reflns_number 6173
_diffrn_reflns_point_group_measured_fraction_full 0.929
_diffrn_reflns_point_group_measured_fraction_max 0.899
_diffrn_reflns_theta_full 67.684
_diffrn_reflns_theta_max 73.843
_diffrn_reflns_theta_min 2.576
_diffrn_source 'micro-focus sealed X-ray tube'
_diffrn_source_type 'SuperNova (Cu) X-ray Source'
_exptl_absorpt_coefficient_mu 0.888
_exptl_absorpt_correction_T_max 1.00000
_exptl_absorpt_correction_T_min 0.73847
_exptl_absorpt_correction_type multi-scan
_exptl_absorpt_process_details
;
CrysAlisPro 1.171.38.43f (Rigaku Oxford Diffraction, 2015)
Empirical absorption correction using spherical harmonics,
 implemented in SCALE3 ABSPACK scaling algorithm.
;
_exptl_crystal_colour colourless
_exptl_crystal_colour_primary colourless
_exptl_crystal_density_diffrn 1.388
_exptl_crystal_description block
_exptl_crystal_F_000 384
_exptl_crystal_size_max 0.13
_exptl_crystal_size_mid 0.12
_exptl_crystal_size_min 0.1
_refine_diff_density_max 0.186
_refine_diff_density_min -0.223
_refine_diff_density_rms 0.048
_refine_ls_abs_structure_details
;
 Flack x determined using 1259 quotients [(I+)-(I-)]/[(I+)+(I-)]
 (Parsons, Flack and Wagner, Acta Cryst. B69 (2013) 249-259).
;
_refine_ls_abs_structure_Flack -0.09(9)
_refine_ls_extinction_coef .
_refine_ls_extinction_method none
_refine_ls_goodness_of_fit_ref 0.926
_refine_ls_hydrogen_treatment constr
_refine_ls_matrix_type full
_refine_ls_number_parameters 238
_refine_ls_number_reflns 3151
_refine_ls_number_restraints 1
_refine_ls_restrained_S_all 0.926
_refine_ls_R_factor_all 0.0328
_refine_ls_R_factor_gt 0.0326
_refine_ls_shift/su_max 0.000
_refine_ls_shift/su_mean 0.000
_refine_ls_structure_factor_coef Fsqd
_refine_ls_weighting_details 'w=1/[\s^2^(Fo^2^)+(0.1000P)^2^] where P=(Fo^2^+2Fc^2^)/3'
_refine_ls_weighting_scheme calc
_refine_ls_wR_factor_gt 0.1020
_refine_ls_wR_factor_ref 0.1028
_reflns_Friedel_coverage 0.697
_reflns_Friedel_fraction_full 0.848
_reflns_Friedel_fraction_max 0.798
_reflns_number_gt 3114
_reflns_number_total 3151
_reflns_threshold_expression 'I > 2\s(I)'
_cod_data_source_file suppl_j_ncrs-2021-0342_suppl.cif
_cod_data_source_block f-f-7
_cod_depositor_comments
;
The following automatic conversions were performed:

data item '_chemical_absolute_configuration' value 'AD' was changed
to 'ad' in accordance with the built-in table derived from the CIF
Core dictionary named 'cif_core.dic' version 2.4.5 last updated on
2014-11-21.

Automatic conversion script
Id: cif_fix_values 8738 2021-04-28 16:35:53Z antanas 
;
_cod_database_code 8104607
_shelx_space_group_comment
;
The symmetry employed for this shelxl refinement is uniquely defined
by the following loop, which should always be used as a source of
symmetry information in preference to the above space-group names.
They are only intended as comments.
;
_reflns_odcompleteness_completeness 99.88
_reflns_odcompleteness_iscentric 1
_reflns_odcompleteness_theta 66.97
_olex2_refinement_description
;
1. Fixed Uiso
 At 1.2 times of:
  All C(H) groups, All C(H,H) groups
 At 1.5 times of:
  All C(H,H,H) groups, All O(H) groups
2.a Ternary CH refined with riding coordinates:
 C10(H10), C8(H8), C6(H6), C12(H12)
2.b Secondary CH2 refined with riding coordinates:
 C1(H1a,H1b), C7(H7a,H7b), C2(H2a,H2b), C3(H3a,H3b), C11(H11a,H11b)
2.c Aromatic/amide H refined with riding coordinates:
 C16(H16), C14(H14), C15(H15)
2.d Idealised Me refined as rotating group:
 C17(H17a,H17b,H17c)
2.e Idealised tetrahedral OH refined as rotating group:
 O4(H4), O5(H5)
;
_olex2_submission_special_instructions 'No special instructions were received'
_oxdiff_exptl_absorpt_empirical_details
;
Empirical correction (ABSPACK) includes:
- Absorption correction using spherical harmonics
- Frame scaling
;
_oxdiff_exptl_absorpt_empirical_full_max 1.667
_oxdiff_exptl_absorpt_empirical_full_min 0.454

loop_
_space_group_symop_operation_xyz
'x, y, z'
'-x, y+1/2, -z'

loop_
_atom_site_label
_atom_site_type_symbol
_atom_site_fract_x
_atom_site_fract_y
_atom_site_fract_z
_atom_site_U_iso_or_equiv
_atom_site_adp_type
_atom_site_occupancy
_atom_site_site_symmetry_order
_atom_site_calc_flag
_atom_site_refinement_flags_posn
_atom_site_refinement_flags_adp
_atom_site_refinement_flags_occupancy
_atom_site_disorder_assembly
_atom_site_disorder_group
C1 C 0.1727(3) 0.3226(3) 0.26936(11) 0.0229(4) Uani 1 1 d . . . . .
H1A H 0.286006 0.246140 0.283112 0.027 Uiso 1 1 calc R . . . .
H1B H 0.121712 0.373189 0.316913 0.027 Uiso 1 1 calc R . . . .
C2 C -0.0025(3) 0.2241(3) 0.22853(11) 0.0241(4) Uani 1 1 d . . . . .
H2A H -0.117621 0.300302 0.216859 0.029 Uiso 1 1 calc R . . . .
H2B H -0.052540 0.136171 0.263080 0.029 Uiso 1 1 calc R . . . .
C3 C 0.0720(3) 0.1430(3) 0.15290(11) 0.0224(4) Uani 1 1 d . . . . .
H3A H 0.169994 0.052930 0.165631 0.027 Uiso 1 1 calc R . . . .
H3B H -0.046339 0.092233 0.125748 0.027 Uiso 1 1 calc R . . . .
C4 C 0.1755(2) 0.2683(2) 0.09926(10) 0.0183(4) Uani 1 1 d . . . . .
C5 C 0.3330(2) 0.3896(2) 0.13872(10) 0.0176(4) Uani 1 1 d . . . . .
C6 C 0.3459(3) 0.5350(3) 0.07844(10) 0.0211(4) Uani 1 1 d . . . . .
H6 H 0.450401 0.508575 0.039280 0.025 Uiso 1 1 calc R . . . .
C7 C 0.3889(3) 0.7086(3) 0.11422(11) 0.0242(4) Uani 1 1 d . . . . .
H7A H 0.258524 0.761979 0.128173 0.029 Uiso 1 1 calc R . . . .
H7B H 0.457381 0.780583 0.076640 0.029 Uiso 1 1 calc R . . . .
C8 C 0.5287(3) 0.6879(3) 0.18714(11) 0.0220(4) Uani 1 1 d . . . . .
H8 H 0.648223 0.618810 0.171873 0.026 Uiso 1 1 calc R . . . .
C9 C 0.4130(3) 0.5866(2) 0.25202(10) 0.0195(4) Uani 1 1 d . . . . .
C10 C 0.2514(3) 0.4615(3) 0.21503(10) 0.0181(4) Uani 1 1 d . . . . .
H10 H 0.129190 0.530203 0.200773 0.022 Uiso 1 1 calc R . . . .
C11 C 0.5708(3) 0.5098(3) 0.31072(11) 0.0219(4) Uani 1 1 d . . . . .
H11A H 0.576543 0.387393 0.305068 0.026 Uiso 1 1 calc R . . . .
H11B H 0.708946 0.555834 0.302609 0.026 Uiso 1 1 calc R . . . .
C12 C 0.4925(3) 0.5583(3) 0.39192(11) 0.0241(4) Uani 1 1 d . . . . .
H12 H 0.412775 0.463191 0.413010 0.029 Uiso 1 1 calc R . . . .
C13 C 0.6560(3) 0.6092(3) 0.44987(12) 0.0270(4) Uani 1 1 d . . . . .
C14 C 0.8309(4) 0.7197(4) 0.43960(13) 0.0383(6) Uani 1 1 d . . . . .
H14 H 0.865659 0.777525 0.394381 0.046 Uiso 1 1 calc R . . . .
C15 C 0.9344(4) 0.7232(4) 0.50838(15) 0.0454(7) Uani 1 1 d . . . . .
H15 H 1.054994 0.785795 0.518192 0.054 Uiso 1 1 calc R . . . .
C16 C 0.6696(4) 0.5560(4) 0.52442(13) 0.0361(5) Uani 1 1 d . . . . .
H16 H 0.575160 0.482772 0.547498 0.043 Uiso 1 1 calc R . . . .
C17 C 0.6152(3) 0.8585(3) 0.21458(14) 0.0328(5) Uani 1 1 d . . . . .
H17A H 0.501939 0.934250 0.225111 0.049 Uiso 1 1 calc GR . . . .
H17B H 0.700397 0.906155 0.174686 0.049 Uiso 1 1 calc GR . . . .
H17C H 0.697741 0.842404 0.261226 0.049 Uiso 1 1 calc GR . . . .
C18 C 0.0313(3) 0.3946(3) 0.05772(10) 0.0197(4) Uani 1 1 d . . . . .
C19 C 0.2889(3) 0.7093(3) 0.30239(11) 0.0223(4) Uani 1 1 d . . . . .
O1 O 0.8399(3) 0.6234(3) 0.56159(10) 0.0464(5) Uani 1 1 d . . . . .
O2 O 0.3517(2) 0.7019(2) 0.37804(8) 0.0284(3) Uani 1 1 d . . . . .
O3 O 0.1504(2) 0.8027(2) 0.28138(9) 0.0315(3) Uani 1 1 d . . . . .
O4 O 0.52663(19) 0.31036(19) 0.15480(8) 0.0225(3) Uani 1 1 d . . . . .
H4 H 0.573903 0.272281 0.114290 0.034 Uiso 1 1 calc GR . . . .
O5 O 0.2892(2) 0.18688(19) 0.03852(8) 0.0244(3) Uani 1 1 d . . . . .
H5 H 0.223726 0.104077 0.022611 0.037 Uiso 1 1 calc GR . . . .
O6 O 0.1360(2) 0.5382(2) 0.04224(8) 0.0245(3) Uani 1 1 d . . . . .
O7 O -0.1491(2) 0.37937(19) 0.03756(8) 0.0246(3) Uani 1 1 d . . . . .

loop_
_atom_site_aniso_label
_atom_site_aniso_U_11
_atom_site_aniso_U_22
_atom_site_aniso_U_33
_atom_site_aniso_U_23
_atom_site_aniso_U_13
_atom_site_aniso_U_12
O4 0.0171(6) 0.0274(8) 0.0228(6) -0.0037(5) -0.0016(4) 0.0049(5)
O6 0.0263(7) 0.0238(8) 0.0232(6) 0.0066(5) -0.0070(5) -0.0050(6)
O5 0.0220(6) 0.0246(8) 0.0267(7) -0.0095(6) 0.0027(5) -0.0002(5)
O7 0.0197(6) 0.0280(8) 0.0258(6) -0.0027(6) -0.0050(5) 0.0010(5)
O3 0.0321(7) 0.0295(9) 0.0328(7) -0.0043(6) -0.0010(6) 0.0101(6)
O2 0.0289(7) 0.0342(9) 0.0222(7) -0.0068(6) -0.0012(5) 0.0058(6)
O1 0.0590(10) 0.0535(13) 0.0262(8) -0.0041(8) -0.0140(7) -0.0024(9)
C18 0.0224(9) 0.0196(9) 0.0170(8) -0.0011(7) 0.0005(6) 0.0007(7)
C10 0.0173(8) 0.0200(9) 0.0171(8) -0.0005(7) 0.0001(6) -0.0002(6)
C5 0.0161(8) 0.0178(9) 0.0190(8) 0.0008(7) 0.0000(6) 0.0001(6)
C4 0.0164(8) 0.0202(9) 0.0183(8) -0.0015(7) 0.0001(6) 0.0013(6)
C19 0.0229(8) 0.0218(10) 0.0222(9) -0.0033(7) -0.0010(6) 0.0000(7)
C8 0.0219(9) 0.0212(10) 0.0230(8) 0.0008(7) 0.0012(7) -0.0051(7)
C9 0.0198(8) 0.0194(10) 0.0194(8) -0.0021(7) 0.0004(6) -0.0003(6)
C1 0.0257(9) 0.0243(10) 0.0187(8) 0.0014(7) 0.0012(6) -0.0044(7)
C7 0.0272(9) 0.0226(10) 0.0229(9) 0.0039(8) -0.0002(6) -0.0076(7)
C6 0.0213(8) 0.0242(10) 0.0178(8) 0.0041(7) -0.0014(6) -0.0033(7)
C13 0.0293(9) 0.0298(12) 0.0221(9) -0.0025(8) -0.0006(7) -0.0008(8)
C2 0.0237(8) 0.0256(10) 0.0232(9) 0.0029(7) 0.0029(6) -0.0053(8)
C12 0.0252(9) 0.0252(10) 0.0218(9) -0.0014(8) -0.0009(7) -0.0018(7)
C3 0.0226(8) 0.0190(10) 0.0255(9) 0.0020(7) -0.0017(6) -0.0037(7)
C11 0.0206(8) 0.0243(10) 0.0204(8) -0.0038(7) -0.0046(6) 0.0019(7)
C16 0.0471(12) 0.0377(14) 0.0232(10) -0.0008(9) -0.0051(8) -0.0038(10)
C17 0.0350(10) 0.0277(12) 0.0356(11) 0.0001(9) -0.0038(8) -0.0112(8)
C14 0.0371(11) 0.0511(17) 0.0267(10) -0.0034(10) -0.0020(8) -0.0133(11)
C15 0.0423(13) 0.0588(19) 0.0347(12) -0.0085(11) -0.0080(9) -0.0127(13)

loop_
_atom_type_symbol
_atom_type_description
_atom_type_scat_dispersion_real
_atom_type_scat_dispersion_imag
_atom_type_scat_source
C C 0.0181 0.0091 'International Tables Vol C Tables 4.2.6.8 and 6.1.1.4'
H H 0.0000 0.0000 'International Tables Vol C Tables 4.2.6.8 and 6.1.1.4'
O O 0.0492 0.0322 'International Tables Vol C Tables 4.2.6.8 and 6.1.1.4'

loop_
_geom_angle_atom_site_label_1
_geom_angle_atom_site_label_2
_geom_angle_atom_site_label_3
_geom_angle
_geom_angle_site_symmetry_1
_geom_angle_site_symmetry_3
C5 O4 H4 109.5 . .
C18 O6 C6 111.02(15) . .
C4 O5 H5 109.5 . .
C19 O2 C12 111.17(15) . .
C15 O1 C16 106.00(18) . .
O6 C18 C4 109.87(15) . .
O7 C18 O6 120.44(18) . .
O7 C18 C4 129.67(18) . .
C5 C10 H10 106.0 . .
C5 C10 C9 110.35(13) . .
C5 C10 C1 112.28(16) . .
C9 C10 H10 106.0 . .
C1 C10 H10 106.0 . .
C1 C10 C9 115.41(15) . .
O4 C5 C10 108.07(13) . .
O4 C5 C4 112.31(15) . .
O4 C5 C6 113.63(14) . .
C10 C5 C4 111.99(13) . .
C10 C5 C6 108.76(15) . .
C4 C5 C6 102.01(13) . .
O5 C4 C18 105.33(13) . .
O5 C4 C5 104.98(12) . .
O5 C4 C3 112.62(16) . .
C18 C4 C5 100.86(14) . .
C3 C4 C18 116.19(14) . .
C3 C4 C5 115.46(14) . .
O3 C19 O2 121.26(17) . .
O3 C19 C9 127.29(17) . .
O2 C19 C9 111.45(16) . .
C9 C8 H8 106.8 . .
C7 C8 H8 106.8 . .
C7 C8 C9 110.83(14) . .
C17 C8 H8 106.8 . .
C17 C8 C9 113.82(16) . .
C17 C8 C7 111.25(17) . .
C10 C9 C8 110.68(14) . .
C19 C9 C10 106.29(14) . .
C19 C9 C8 109.72(15) . .
C19 C9 C11 102.81(15) . .
C11 C9 C10 116.31(16) . .
C11 C9 C8 110.53(14) . .
C10 C1 H1A 109.8 . .
C10 C1 H1B 109.8 . .
H1A C1 H1B 108.2 . .
C2 C1 C10 109.43(15) . .
C2 C1 H1A 109.8 . .
C2 C1 H1B 109.8 . .
C8 C7 H7A 109.8 . .
C8 C7 H7B 109.8 . .
H7A C7 H7B 108.2 . .
C6 C7 C8 109.43(16) . .
C6 C7 H7A 109.8 . .
C6 C7 H7B 109.8 . .
O6 C6 C5 103.62(14) . .
O6 C6 C7 108.22(16) . .
O6 C6 H6 110.2 . .
C5 C6 H6 110.2 . .
C7 C6 C5 114.02(15) . .
C7 C6 H6 110.3 . .
C16 C13 C12 125.7(2) . .
C16 C13 C14 105.57(19) . .
C14 C13 C12 128.73(19) . .
C1 C2 H2A 109.4 . .
C1 C2 H2B 109.4 . .
C1 C2 C3 111.28(15) . .
H2A C2 H2B 108.0 . .
C3 C2 H2A 109.4 . .
C3 C2 H2B 109.4 . .
O2 C12 C13 109.02(17) . .
O2 C12 H12 109.0 . .
O2 C12 C11 104.78(15) . .
C13 C12 H12 109.0 . .
C13 C12 C11 115.78(15) . .
C11 C12 H12 109.0 . .
C4 C3 C2 112.99(16) . .
C4 C3 H3A 109.0 . .
C4 C3 H3B 109.0 . .
C2 C3 H3A 109.0 . .
C2 C3 H3B 109.0 . .
H3A C3 H3B 107.8 . .
C9 C11 H11A 110.6 . .
C9 C11 H11B 110.6 . .
C12 C11 C9 105.88(15) . .
C12 C11 H11A 110.6 . .
C12 C11 H11B 110.6 . .
H11A C11 H11B 108.7 . .
O1 C16 H16 124.4 . .
C13 C16 O1 111.1(2) . .
C13 C16 H16 124.4 . .
C8 C17 H17A 109.5 . .
C8 C17 H17B 109.5 . .
C8 C17 H17C 109.5 . .
H17A C17 H17B 109.5 . .
H17A C17 H17C 109.5 . .
H17B C17 H17C 109.5 . .
C13 C14 H14 126.9 . .
C15 C14 C13 106.3(2) . .
C15 C14 H14 126.9 . .
O1 C15 H15 124.5 . .
C14 C15 O1 111.0(2) . .
C14 C15 H15 124.5 . .

loop_
_geom_bond_atom_site_label_1
_geom_bond_atom_site_label_2
_geom_bond_distance
_geom_bond_site_symmetry_2
O4 H4 0.8200 .
O4 C5 1.413(2) .
O6 C18 1.345(2) .
O6 C6 1.473(2) .
O5 H5 0.8200 .
O5 C4 1.434(2) .
O7 C18 1.208(2) .
O3 C19 1.204(3) .
O2 C19 1.353(2) .
O2 C12 1.465(2) .
O1 C16 1.363(3) .
O1 C15 1.356(4) .
C18 C4 1.526(2) .
C10 H10 0.9800 .
C10 C5 1.528(2) .
C10 C9 1.557(3) .
C10 C1 1.529(3) .
C5 C4 1.539(2) .
C5 C6 1.546(3) .
C4 C3 1.511(2) .
C19 C9 1.530(2) .
C8 H8 0.9800 .
C8 C9 1.567(2) .
C8 C7 1.535(3) .
C8 C17 1.525(3) .
C9 C11 1.539(2) .
C1 H1A 0.9700 .
C1 H1B 0.9700 .
C1 C2 1.526(3) .
C7 H7A 0.9700 .
C7 H7B 0.9700 .
C7 C6 1.522(3) .
C6 H6 0.9800 .
C13 C12 1.488(3) .
C13 C16 1.347(3) .
C13 C14 1.433(3) .
C2 H2A 0.9700 .
C2 H2B 0.9700 .
C2 C3 1.531(3) .
C12 H12 0.9800 .
C12 C11 1.537(3) .
C3 H3A 0.9700 .
C3 H3B 0.9700 .
C11 H11A 0.9700 .
C11 H11B 0.9700 .
C16 H16 0.9300 .
C17 H17A 0.9600 .
C17 H17B 0.9600 .
C17 H17C 0.9600 .
C14 H14 0.9300 .
C14 C15 1.344(3) .
C15 H15 0.9300 .
